data_7005778
loop_
_publ_author_name
'Brym, Markus'
'Forsyth, Craig M.'
'Jones, Cameron'
'Junk, Peter C.'
'Rose, Richard P.'
'Stasch, Andreas'
'Turner, David R.'

_publ_section_title
;
 Ligand effects in the syntheses and structures of novel heteroleptic
 and homoleptic bismuth(III) formamidinate complexes.
;
_journal_issue 30
_journal_name_full 'Dalton transactions (Cambridge, England : 2003)'
_journal_page_first 3282
_journal_page_last 3288
_journal_paper_doi 10.1039/b705202b
_journal_year 2007
_chemical_formula_moiety 'C83 H121 Bi3 Cl6 N6 O2, 2(C7 H8)'
_chemical_formula_sum 'C97 H137 Bi3 Cl6 N6 O2'
_chemical_formula_weight 2258.77
_chemical_name_systematic
;
?
;
_space_group_IT_number 15
_symmetry_cell_setting monoclinic
_symmetry_space_group_name_Hall '-C 2yc'
_symmetry_space_group_name_H-M 'C 1 2/c 1'
_atom_sites_solution_hydrogens geom
_atom_sites_solution_primary direct
_atom_sites_solution_secondary difmap
_audit_creation_method SHELXL-97
_cell_angle_alpha 90.00
_cell_angle_beta 112.74(3)
_cell_angle_gamma 90.00
_cell_formula_units_Z 8
_cell_length_a 46.047(9)
_cell_length_b 16.728(3)
_cell_length_c 28.311(6)
_cell_measurement_temperature 173(2)
_cell_volume 20112(8)
_computing_cell_refinement 'DNZO-SMN (Otwinoski and Minor 1997)'
_computing_data_collection 'COLLECT (Burker AXS, 2004)'
_computing_data_reduction 'DNZO-SMN (Otwinoski and Minor 1997)'
_computing_structure_refinement 'SHELXL-97 (Sheldrick, 1997)'
_computing_structure_solution 'sir92 (?)'
_diffrn_ambient_temperature 173(2)
_diffrn_measured_fraction_theta_full 0.996
_diffrn_measured_fraction_theta_max 0.996
_diffrn_measurement_device_type 'Enraf Nonius KAPPA CCD'
_diffrn_measurement_method '1 deg frames in phi and omega'
_diffrn_radiation_monochromator graphite
_diffrn_radiation_source 'fine-focus sealed tube'
_diffrn_radiation_type MoK\a
_diffrn_radiation_wavelength 0.71073
_diffrn_reflns_av_R_equivalents 0.0853
_diffrn_reflns_av_sigmaI/netI 0.0755
_diffrn_reflns_limit_h_max 59
_diffrn_reflns_limit_h_min -59
_diffrn_reflns_limit_k_max 21
_diffrn_reflns_limit_k_min -19
_diffrn_reflns_limit_l_max 36
_diffrn_reflns_limit_l_min -36
_diffrn_reflns_number 95936
_diffrn_reflns_theta_full 27.49
_diffrn_reflns_theta_max 27.49
_diffrn_reflns_theta_min 3.26
_diffrn_standards_number 0
_exptl_absorpt_coefficient_mu 5.443
_exptl_absorpt_correction_T_max 0.7625
_exptl_absorpt_correction_T_min 0.3990
_exptl_absorpt_correction_type empirical
_exptl_absorpt_process_details SORTAV
_exptl_crystal_colour yellow
_exptl_crystal_density_diffrn 1.492
_exptl_crystal_density_method 'not measured'
_exptl_crystal_description prismatic
_exptl_crystal_F_000 9024
_exptl_crystal_size_max 0.20
_exptl_crystal_size_mid 0.10
_exptl_crystal_size_min 0.05
_refine_diff_density_max 1.238
_refine_diff_density_min -1.966
_refine_diff_density_rms 0.162
_refine_ls_extinction_method none
_refine_ls_goodness_of_fit_ref 1.002
_refine_ls_hydrogen_treatment constr
_refine_ls_matrix_type full
_refine_ls_number_parameters 1018
_refine_ls_number_reflns 22992
_refine_ls_number_restraints 13
_refine_ls_restrained_S_all 1.006
_refine_ls_R_factor_all 0.0805
_refine_ls_R_factor_gt 0.0434
_refine_ls_shift/su_max 0.001
_refine_ls_shift/su_mean 0.000
_refine_ls_structure_factor_coef Fsqd
_refine_ls_weighting_details 'calc w=1/[\s^2^(Fo^2^)+(0.0519P)^2^+0.0000P] where P=(Fo^2^+2Fc^2^)/3'
_refine_ls_weighting_scheme calc
_refine_ls_wR_factor_gt 0.0923
_refine_ls_wR_factor_ref 0.1047
_reflns_number_gt 15964
_reflns_number_total 22992
_reflns_threshold_expression >2sigma(I)
_cod_data_source_file b705202b.txt
_cod_data_source_block bilcl2ab
_cod_original_sg_symbol_H-M C2/c
_cod_database_code 7005778

loop_
_symmetry_equiv_pos_as_xyz
'x, y, z'
'-x, y, -z+1/2'
'x+1/2, y+1/2, z'
'-x+1/2, y+1/2, -z+1/2'
'-x, -y, -z'
'x, -y, z-1/2'
'-x+1/2, -y+1/2, -z'
'x+1/2, -y+1/2, z-1/2'

loop_
_atom_site_label
_atom_site_type_symbol
_atom_site_fract_x
_atom_site_fract_y
_atom_site_fract_z
_atom_site_U_iso_or_equiv
_atom_site_adp_type
_atom_site_occupancy
_atom_site_symmetry_multiplicity
_atom_site_calc_flag
_atom_site_refinement_flags
_atom_site_disorder_assembly
_atom_site_disorder_group
Bi1 Bi 0.088898(5) -0.133121(12) 0.066755(8) 0.02649(6) Uani 1 1 d . . .
Cl1 Cl 0.12250(4) -0.13886(8) 0.00305(6) 0.0371(4) Uani 1 1 d . . .
O1 O 0.04430(9) -0.0612(2) 0.08680(16) 0.0392(10) Uani 1 1 d . . .
N1 N 0.08289(11) -0.2226(2) 0.12675(17) 0.0274(10) Uani 1 1 d . . .
C1 C 0.10491(13) -0.2706(3) 0.1246(2) 0.0309(13) Uani 1 1 d . . .
H1 H 0.1108 -0.3177 0.1448 0.037 Uiso 1 1 calc R . .
Bi2 Bi 0.139343(5) 0.019532(12) 0.016768(7) 0.02549(6) Uani 1 1 d . . .
Cl2 Cl 0.04427(4) -0.19906(9) -0.00291(6) 0.0432(4) Uani 1 1 d . . .
O2 O 0.08925(11) 0.2358(3) 0.10456(18) 0.0571(13) Uani 1 1 d . . .
N2 N 0.11837(11) -0.2500(3) 0.09308(17) 0.0314(11) Uani 1 1 d . . .
C2 C 0.06259(14) -0.2426(3) 0.1519(2) 0.0335(14) Uani 1 1 d . . .
Bi3 Bi 0.136684(5) 0.140198(12) 0.138287(7) 0.02311(6) Uani 1 1 d . . .
Cl3 Cl 0.15565(4) 0.16956(8) 0.03798(5) 0.0353(3) Uani 1 1 d . . .
N3 N 0.16988(10) 0.0130(2) -0.03706(16) 0.0250(10) Uani 1 1 d . . .
C3 C 0.06397(15) -0.1952(3) 0.1940(2) 0.0378(15) Uani 1 1 d . . .
Cl4 Cl 0.08404(3) 0.05315(9) 0.01482(5) 0.0350(3) Uani 1 1 d . . .
N4 N 0.11829(10) 0.0394(3) -0.06868(15) 0.0265(10) Uani 1 1 d . . .
C4 C 0.04330(17) -0.2141(4) 0.2182(3) 0.0511(18) Uani 1 1 d . . .
H4 H 0.0438 -0.1837 0.2468 0.061 Uiso 1 1 calc R . .
Cl5 Cl 0.11651(4) 0.12418(9) 0.20705(5) 0.0387(4) Uani 1 1 d . . .
N5 N 0.18815(10) 0.1439(2) 0.19478(15) 0.0230(10) Uani 1 1 d . . .
C5 C 0.02209(17) -0.2770(5) 0.2003(3) 0.058(2) Uani 1 1 d . . .
H5 H 0.0082 -0.2891 0.2169 0.069 Uiso 1 1 calc R . .
Cl6 Cl 0.14545(4) -0.02227(8) 0.13680(5) 0.0366(3) Uani 1 1 d . . .
N6 N 0.16273(10) 0.2611(3) 0.17729(17) 0.0279(11) Uani 1 1 d . . .
C6 C 0.02088(16) -0.3219(4) 0.1591(3) 0.0542(19) Uani 1 1 d . . .
H6 H 0.0064 -0.3650 0.1478 0.065 Uiso 1 1 calc R . .
C7 C 0.04076(14) -0.3050(4) 0.1335(3) 0.0423(16) Uani 1 1 d . . .
C8 C 0.08844(17) -0.1301(4) 0.2137(2) 0.0478(18) Uani 1 1 d . . .
H8 H 0.0909 -0.1053 0.1834 0.057 Uiso 1 1 calc R . .
C9 C 0.0794(2) -0.0634(4) 0.2426(3) 0.068(2) Uani 1 1 d . . .
H9A H 0.0583 -0.0436 0.2216 0.102 Uiso 1 1 calc R . .
H9B H 0.0946 -0.0196 0.2496 0.102 Uiso 1 1 calc R . .
H9C H 0.0795 -0.0844 0.2750 0.102 Uiso 1 1 calc R . .
C10 C 0.12028(17) -0.1672(5) 0.2473(3) 0.064(2) Uani 1 1 d . . .
H10A H 0.1186 -0.1927 0.2773 0.096 Uiso 1 1 calc R . .
H10B H 0.1364 -0.1253 0.2585 0.096 Uiso 1 1 calc R . .
H10C H 0.1262 -0.2073 0.2274 0.096 Uiso 1 1 calc R . .
C11 C 0.03811(16) -0.3558(4) 0.0879(3) 0.0492(18) Uani 1 1 d . . .
H11 H 0.0521 -0.3315 0.0722 0.059 Uiso 1 1 calc R . .
C12 C 0.00477(17) -0.3573(5) 0.0467(3) 0.076(3) Uani 1 1 d . . .
H12A H -0.0097 -0.3795 0.0611 0.114 Uiso 1 1 calc R . .
H12B H 0.0044 -0.3907 0.0180 0.114 Uiso 1 1 calc R . .
H12C H -0.0017 -0.3028 0.0345 0.114 Uiso 1 1 calc R . .
C13 C 0.05001(19) -0.4414(4) 0.1045(4) 0.072(2) Uani 1 1 d . . .
H13A H 0.0711 -0.4393 0.1317 0.108 Uiso 1 1 calc R . .
H13B H 0.0508 -0.4708 0.0751 0.108 Uiso 1 1 calc R . .
H13C H 0.0356 -0.4686 0.1173 0.108 Uiso 1 1 calc R . .
C14 C 0.14553(13) -0.2896(3) 0.0912(2) 0.0299(13) Uani 1 1 d . . .
C15 C 0.17490(14) -0.2805(3) 0.1318(2) 0.0320(13) Uani 1 1 d . . .
C16 C 0.20048(14) -0.3227(3) 0.1294(2) 0.0387(15) Uani 1 1 d . . .
H16 H 0.2204 -0.3191 0.1570 0.046 Uiso 1 1 calc R . .
C17 C 0.19721(15) -0.3700(4) 0.0872(3) 0.0431(16) Uani 1 1 d . . .
H17 H 0.2147 -0.3988 0.0862 0.052 Uiso 1 1 calc R . .
C18 C 0.16840(15) -0.3749(3) 0.0469(2) 0.0401(15) Uani 1 1 d . . .
H18 H 0.1666 -0.4056 0.0177 0.048 Uiso 1 1 calc R . .
C19 C 0.14180(14) -0.3360(3) 0.0479(2) 0.0340(14) Uani 1 1 d . . .
C20 C 0.10982(15) -0.3460(4) 0.0042(2) 0.0390(15) Uani 1 1 d . . .
H20 H 0.0971 -0.2972 0.0035 0.047 Uiso 1 1 calc R . .
C21 C 0.1115(2) -0.3542(5) -0.0485(3) 0.071(2) Uani 1 1 d . . .
H21A H 0.1238 -0.3100 -0.0539 0.107 Uiso 1 1 calc R . .
H21B H 0.0901 -0.3529 -0.0751 0.107 Uiso 1 1 calc R . .
H21C H 0.1215 -0.4051 -0.0504 0.107 Uiso 1 1 calc R . .
C22 C 0.09281(17) -0.4176(4) 0.0156(3) 0.066(2) Uani 1 1 d . . .
H22A H 0.1035 -0.4671 0.0132 0.099 Uiso 1 1 calc R . .
H22B H 0.0710 -0.4191 -0.0093 0.099 Uiso 1 1 calc R . .
H22C H 0.0930 -0.4125 0.0502 0.099 Uiso 1 1 calc R . .
C23 C 0.18026(14) -0.2259(3) 0.1774(2) 0.0370(15) Uani 1 1 d . . .
H23 H 0.1605 -0.1949 0.1704 0.044 Uiso 1 1 calc R . .
C24 C 0.20712(16) -0.1656(4) 0.1847(3) 0.061(2) Uani 1 1 d . . .
H24A H 0.2273 -0.1939 0.1967 0.092 Uiso 1 1 calc R . .
H24B H 0.2075 -0.1253 0.2101 0.092 Uiso 1 1 calc R . .
H24C H 0.2036 -0.1393 0.1520 0.092 Uiso 1 1 calc R . .
C25 C 0.18710(18) -0.2750(4) 0.2264(2) 0.056(2) Uani 1 1 d . . .
H25A H 0.1684 -0.3060 0.2232 0.084 Uiso 1 1 calc R . .
H25B H 0.1926 -0.2388 0.2558 0.084 Uiso 1 1 calc R . .
H25C H 0.2047 -0.3115 0.2315 0.084 Uiso 1 1 calc R . .
C26 C 0.14447(13) 0.0293(3) -0.0772(2) 0.0282(13) Uani 1 1 d . . .
H26 H 0.1447 0.0337 -0.1105 0.034 Uiso 1 1 calc R . .
C27 C 0.08731(13) 0.0433(4) -0.1080(2) 0.0353(15) Uani 1 1 d . . .
C28 C 0.07082(14) 0.1169(4) -0.1155(2) 0.0418(16) Uani 1 1 d . . .
C29 C 0.04037(16) 0.1194(5) -0.1521(2) 0.057(2) Uani 1 1 d . . .
H29 H 0.0287 0.1678 -0.1576 0.068 Uiso 1 1 calc R . .
C30 C 0.02668(17) 0.0528(7) -0.1806(3) 0.073(3) Uani 1 1 d . . .
H30 H 0.0056 0.0556 -0.2051 0.088 Uiso 1 1 calc R . .
C31 C 0.04297(18) -0.0172(5) -0.1741(2) 0.059(2) Uani 1 1 d . . .
H31 H 0.0334 -0.0618 -0.1951 0.071 Uiso 1 1 calc R . .
C32 C 0.07389(15) -0.0245(4) -0.1367(2) 0.0414(16) Uani 1 1 d . . .
C33 C 0.09129(18) -0.1023(4) -0.1311(2) 0.053(2) Uani 1 1 d . . .
H33 H 0.1103 -0.0996 -0.0984 0.063 Uiso 1 1 calc R . .
C34 C 0.10259(19) -0.1161(4) -0.1735(3) 0.057(2) Uani 1 1 d . . .
H34A H 0.0846 -0.1151 -0.2065 0.086 Uiso 1 1 calc R . .
H34B H 0.1130 -0.1683 -0.1688 0.086 Uiso 1 1 calc R . .
H34C H 0.1175 -0.0740 -0.1729 0.086 Uiso 1 1 calc R . .
C35 C 0.0713(2) -0.1752(5) -0.1272(3) 0.088(3) Uani 1 1 d . . .
H35A H 0.0529 -0.1809 -0.1594 0.132 Uiso 1 1 calc R . .
H35B H 0.0644 -0.1668 -0.0989 0.132 Uiso 1 1 calc R . .
H35C H 0.0841 -0.2239 -0.1209 0.132 Uiso 1 1 calc R . .
C36 C 0.08665(15) 0.1909(4) -0.0873(2) 0.0445(16) Uani 1 1 d . . .
H36 H 0.1023 0.1742 -0.0530 0.053 Uiso 1 1 calc R . .
C37 C 0.10477(18) 0.2313(4) -0.1163(3) 0.060(2) Uani 1 1 d . . .
H37A H 0.1207 0.1944 -0.1185 0.090 Uiso 1 1 calc R . .
H37B H 0.1150 0.2798 -0.0980 0.090 Uiso 1 1 calc R . .
H37C H 0.0901 0.2455 -0.1509 0.090 Uiso 1 1 calc R . .
C38 C 0.06411(19) 0.2517(5) -0.0783(3) 0.070(2) Uani 1 1 d . . .
H38A H 0.0509 0.2763 -0.1109 0.106 Uiso 1 1 calc R . .
H38B H 0.0764 0.2931 -0.0545 0.106 Uiso 1 1 calc R . .
H38C H 0.0507 0.2241 -0.0637 0.106 Uiso 1 1 calc R . .
C39 C 0.20078(13) 0.0182(3) -0.03547(19) 0.0277(12) Uani 1 1 d . . .
C40 C 0.22088(13) -0.0473(3) -0.0150(2) 0.0313(13) Uani 1 1 d . . .
C41 C 0.25180(14) -0.0427(4) -0.0118(2) 0.0396(15) Uani 1 1 d . . .
H41 H 0.2657 -0.0866 0.0014 0.048 Uiso 1 1 calc R . .
C42 C 0.26245(16) 0.0252(4) -0.0277(3) 0.0498(18) Uani 1 1 d . . .
H42 H 0.2834 0.0271 -0.0264 0.060 Uiso 1 1 calc R . .
C43 C 0.24279(14) 0.0905(4) -0.0455(2) 0.0398(15) Uani 1 1 d . . .
H43 H 0.2507 0.1375 -0.0552 0.048 Uiso 1 1 calc R . .
C44 C 0.21202(13) 0.0889(3) -0.0495(2) 0.0319(13) Uani 1 1 d . . .
C45 C 0.20827(15) -0.1212(4) 0.0027(2) 0.0394(15) Uani 1 1 d . . .
H45 H 0.1930 -0.1019 0.0174 0.047 Uiso 1 1 calc R . .
C46 C 0.19020(16) -0.1768(4) -0.0420(2) 0.0488(17) Uani 1 1 d . . .
H46A H 0.1733 -0.1468 -0.0682 0.073 Uiso 1 1 calc R . .
H46B H 0.1811 -0.2210 -0.0295 0.073 Uiso 1 1 calc R . .
H46C H 0.2046 -0.1982 -0.0568 0.073 Uiso 1 1 calc R . .
C47 C 0.23392(17) -0.1689(4) 0.0450(3) 0.0543(19) Uani 1 1 d . . .
H47A H 0.2243 -0.2151 0.0547 0.081 Uiso 1 1 calc R . .
H47B H 0.2439 -0.1345 0.0750 0.081 Uiso 1 1 calc R . .
H47C H 0.2498 -0.1873 0.0323 0.081 Uiso 1 1 calc R . .
C48 C 0.19194(14) 0.1643(3) -0.0664(2) 0.0318(13) Uani 1 1 d . . .
H48 H 0.1714 0.1534 -0.0634 0.038 Uiso 1 1 calc R . .
C49 C 0.20651(16) 0.2369(4) -0.0334(2) 0.0463(17) Uani 1 1 d . . .
H49A H 0.2126 0.2231 0.0028 0.069 Uiso 1 1 calc R . .
H49B H 0.1912 0.2807 -0.0425 0.069 Uiso 1 1 calc R . .
H49C H 0.2252 0.2538 -0.0393 0.069 Uiso 1 1 calc R . .
C50 C 0.18488(15) 0.1833(4) -0.1227(2) 0.0444(16) Uani 1 1 d . . .
H50A H 0.1714 0.2308 -0.1330 0.067 Uiso 1 1 calc R . .
H50B H 0.1740 0.1378 -0.1440 0.067 Uiso 1 1 calc R . .
H50C H 0.2047 0.1934 -0.1270 0.067 Uiso 1 1 calc R . .
C51 C 0.18896(13) 0.2222(3) 0.2017(2) 0.0281(13) Uani 1 1 d . . .
H51 H 0.2076 0.2488 0.2233 0.034 Uiso 1 1 calc R . .
C52 C 0.21481(12) 0.0928(3) 0.21976(19) 0.0250(12) Uani 1 1 d . . .
C53 C 0.23464(13) 0.0742(3) 0.1943(2) 0.0304(13) Uani 1 1 d . . .
C54 C 0.26082(14) 0.0248(3) 0.2204(2) 0.0359(14) Uani 1 1 d . . .
H54 H 0.2751 0.0120 0.2048 0.043 Uiso 1 1 calc R . .
C55 C 0.26589(15) -0.0047(4) 0.2678(2) 0.0419(16) Uani 1 1 d . . .
H55 H 0.2834 -0.0385 0.2846 0.050 Uiso 1 1 calc R . .
C56 C 0.24581(14) 0.0141(4) 0.2916(2) 0.0384(15) Uani 1 1 d . . .
H56 H 0.2499 -0.0069 0.3247 0.046 Uiso 1 1 calc R . .
C57 C 0.21979(13) 0.0627(3) 0.2687(2) 0.0317(13) Uani 1 1 d . . .
C58 C 0.19703(14) 0.0797(4) 0.2941(2) 0.0407(16) Uani 1 1 d . . .
H58 H 0.1799 0.1147 0.2707 0.049 Uiso 1 1 calc R . .
C59 C 0.2124(2) 0.1222(8) 0.3445(4) 0.144(6) Uani 1 1 d . . .
H59A H 0.1974 0.1267 0.3612 0.216 Uiso 1 1 calc R . .
H59B H 0.2190 0.1757 0.3386 0.216 Uiso 1 1 calc R . .
H59C H 0.2309 0.0917 0.3665 0.216 Uiso 1 1 calc R . .
C60 C 0.1825(3) 0.0049(6) 0.3032(6) 0.155(6) Uani 1 1 d . . .
H60A H 0.1751 -0.0276 0.2720 0.232 Uiso 1 1 calc R . .
H60B H 0.1646 0.0183 0.3123 0.232 Uiso 1 1 calc R . .
H60C H 0.1981 -0.0252 0.3312 0.232 Uiso 1 1 calc R . .
C61 C 0.22903(14) 0.1039(4) 0.1411(2) 0.0353(14) Uani 1 1 d . . .
H61 H 0.2085 0.1332 0.1285 0.042 Uiso 1 1 calc R . .
C62 C 0.22557(18) 0.0351(4) 0.1038(3) 0.060(2) Uani 1 1 d . . .
H62A H 0.2446 0.0021 0.1164 0.090 Uiso 1 1 calc R . .
H62B H 0.2225 0.0568 0.0701 0.090 Uiso 1 1 calc R . .
H62C H 0.2073 0.0024 0.1010 0.090 Uiso 1 1 calc R . .
C63 C 0.25420(16) 0.1638(4) 0.1415(3) 0.0558(19) Uani 1 1 d . . .
H63A H 0.2548 0.2086 0.1641 0.084 Uiso 1 1 calc R . .
H63B H 0.2492 0.1838 0.1066 0.084 Uiso 1 1 calc R . .
H63C H 0.2748 0.1374 0.1538 0.084 Uiso 1 1 calc R . .
C64 C 0.15876(13) 0.3455(3) 0.1794(2) 0.0321(14) Uani 1 1 d . . .
C65 C 0.15865(13) 0.3924(3) 0.1378(2) 0.0339(14) Uani 1 1 d . . .
C66 C 0.15293(14) 0.4734(3) 0.1392(2) 0.0418(16) Uani 1 1 d . . .
H66 H 0.1523 0.5063 0.1115 0.050 Uiso 1 1 calc R . .
C67 C 0.14814(15) 0.5077(4) 0.1805(3) 0.0468(18) Uani 1 1 d . . .
H67 H 0.1443 0.5635 0.1805 0.056 Uiso 1 1 calc R . .
C68 C 0.14898(16) 0.4615(4) 0.2212(3) 0.0529(19) Uani 1 1 d . . .
H68 H 0.1463 0.4860 0.2496 0.063 Uiso 1 1 calc R . .
C69 C 0.15368(16) 0.3793(4) 0.2212(3) 0.0426(16) Uani 1 1 d . . .
C70 C 0.1552(2) 0.3299(4) 0.2674(3) 0.071(3) Uani 1 1 d . . .
H70 H 0.1552 0.2723 0.2579 0.086 Uiso 1 1 calc R . .
C71 C 0.1264(3) 0.3437(5) 0.2799(4) 0.104(4) Uani 1 1 d . . .
H71A H 0.1243 0.4009 0.2855 0.156 Uiso 1 1 calc R . .
H71B H 0.1286 0.3140 0.3110 0.156 Uiso 1 1 calc R . .
H71C H 0.1075 0.3251 0.2514 0.156 Uiso 1 1 calc R . .
C72 C 0.1863(3) 0.3460(6) 0.3135(3) 0.100(3) Uani 1 1 d . . .
H72A H 0.2042 0.3355 0.3036 0.151 Uiso 1 1 calc R . .
H72B H 0.1877 0.3108 0.3419 0.151 Uiso 1 1 calc R . .
H72C H 0.1869 0.4018 0.3242 0.151 Uiso 1 1 calc R . .
C73 C 0.16592(16) 0.3543(3) 0.0958(2) 0.0415(16) Uani 1 1 d . . .
H73 H 0.1583 0.2978 0.0927 0.050 Uiso 1 1 calc R . .
C74 C 0.20141(18) 0.3513(4) 0.1098(3) 0.055(2) Uani 1 1 d . . .
H74A H 0.2091 0.4049 0.1067 0.083 Uiso 1 1 calc R . .
H74B H 0.2060 0.3147 0.0866 0.083 Uiso 1 1 calc R . .
H74C H 0.2119 0.3324 0.1451 0.083 Uiso 1 1 calc R . .
C75 C 0.1489(2) 0.3944(4) 0.0429(3) 0.065(2) Uani 1 1 d . . .
H75A H 0.1262 0.3967 0.0350 0.098 Uiso 1 1 calc R . .
H75B H 0.1526 0.3630 0.0165 0.098 Uiso 1 1 calc R . .
H75C H 0.1571 0.4486 0.0436 0.098 Uiso 1 1 calc R . .
C76 C 0.01133(14) -0.0838(4) 0.0748(3) 0.0463(17) Uani 1 1 d . . .
H76A H 0.0096 -0.1165 0.1028 0.056 Uiso 1 1 calc R . .
H76B H 0.0028 -0.1148 0.0426 0.056 Uiso 1 1 calc R . .
C77 C -0.00582(15) -0.0076(4) 0.0695(3) 0.0504(18) Uani 1 1 d . . .
H77A H -0.0248 -0.0146 0.0775 0.061 Uiso 1 1 calc R . .
H77B H -0.0122 0.0142 0.0344 0.061 Uiso 1 1 calc R . .
C78 C 0.01812(17) 0.0462(4) 0.1085(3) 0.062(2) Uani 1 1 d . . .
H78A H 0.0138 0.1033 0.0991 0.074 Uiso 1 1 calc R . .
H78B H 0.0184 0.0377 0.1432 0.074 Uiso 1 1 calc R . .
C79 C 0.04871(16) 0.0198(4) 0.1054(3) 0.0490(17) Uani 1 1 d . . .
H79A H 0.0541 0.0549 0.0818 0.059 Uiso 1 1 calc R . .
H79B H 0.0660 0.0225 0.1397 0.059 Uiso 1 1 calc R . .
C80 C 0.07966(19) 0.2710(4) 0.0553(3) 0.064(2) Uani 1 1 d . . .
H80A H 0.0609 0.2436 0.0305 0.077 Uiso 1 1 calc R . .
H80B H 0.0968 0.2688 0.0424 0.077 Uiso 1 1 calc R . .
C81 C 0.0720(2) 0.3574(5) 0.0638(4) 0.093(3) Uani 1 1 d . . .
H81A H 0.0910 0.3918 0.0742 0.112 Uiso 1 1 calc R . .
H81B H 0.0554 0.3800 0.0327 0.112 Uiso 1 1 calc R . .
C82 C 0.0607(3) 0.3477(6) 0.1060(5) 0.135(5) Uani 1 1 d . . .
H82A H 0.0683 0.3929 0.1303 0.161 Uiso 1 1 calc R . .
H82B H 0.0374 0.3476 0.0919 0.161 Uiso 1 1 calc R . .
C83 C 0.0725(2) 0.2741(5) 0.1318(4) 0.095(3) Uani 1 1 d . . .
H83A H 0.0549 0.2400 0.1316 0.114 Uiso 1 1 calc R . .
H83B H 0.0867 0.2842 0.1678 0.114 Uiso 1 1 calc R . .
C84 C -0.0038(2) 0.2899(6) 0.1425(4) 0.086(3) Uani 1 1 d . . .
H84 H -0.0076 0.2373 0.1289 0.103 Uiso 1 1 calc R . .
C85 C -0.0191(3) 0.3506(7) 0.1120(5) 0.104(4) Uani 1 1 d . . .
H85 H -0.0323 0.3411 0.0772 0.125 Uiso 1 1 calc R . .
C86 C -0.0151(3) 0.4277(7) 0.1319(5) 0.108(4) Uani 1 1 d . . .
H86 H -0.0269 0.4713 0.1123 0.130 Uiso 1 1 calc R . .
C87 C 0.0072(3) 0.4386(9) 0.1824(6) 0.125(4) Uani 1 1 d . . .
H87 H 0.0115 0.4914 0.1955 0.151 Uiso 1 1 calc R . .
C88 C 0.0230(4) 0.3752(9) 0.2138(6) 0.136(5) Uani 1 1 d . . .
H88 H 0.0373 0.3836 0.2481 0.163 Uiso 1 1 calc R . .
C89 C 0.0169(2) 0.2992(7) 0.1922(4) 0.090(3) Uani 1 1 d . . .
C90 C 0.0332(3) 0.2316(8) 0.2224(5) 0.153(6) Uani 1 1 d . . .
H90A H 0.0259 0.2226 0.2502 0.230 Uiso 1 1 calc R . .
H90B H 0.0559 0.2423 0.2369 0.230 Uiso 1 1 calc R . .
H90C H 0.0290 0.1840 0.2006 0.230 Uiso 1 1 calc R . .
C93 C 0.1453(3) 0.3921(6) -0.1799(4) 0.103(3) Uiso 1 1 d D . .
H93 H 0.1580 0.3667 -0.1950 0.124 Uiso 1 1 calc R . .
C92 C 0.1151(3) 0.3905(7) -0.2083(4) 0.128(4) Uiso 1 1 d D . .
H92 H 0.1061 0.3649 -0.2407 0.154 Uiso 1 1 calc R . .
C94 C 0.1621(3) 0.4241(8) -0.1317(5) 0.155(5) Uiso 1 1 d D . .
H94 H 0.1844 0.4208 -0.1157 0.186 Uiso 1 1 calc R . .
C96 C 0.1125(3) 0.4632(7) -0.1355(5) 0.142(5) Uiso 1 1 d D . .
H96 H 0.0999 0.4877 -0.1197 0.170 Uiso 1 1 calc R . .
C91 C 0.0979(4) 0.4310(11) -0.1849(7) 0.210(8) Uiso 1 1 d D . .
C95 C 0.1448(4) 0.4597(10) -0.1097(5) 0.211(8) Uiso 1 1 d D . .
H95 H 0.1545 0.4826 -0.0765 0.253 Uiso 1 1 calc R . .
C97 C 0.0652(4) 0.4265(16) -0.2058(9) 0.367(16) Uiso 1 1 d D . .
H97A H 0.0570 0.4548 -0.2387 0.550 Uiso 1 1 calc R . .
H97B H 0.0568 0.4512 -0.1824 0.550 Uiso 1 1 calc R . .
H97C H 0.0587 0.3703 -0.2112 0.550 Uiso 1 1 calc R . .

loop_
_atom_site_aniso_label
_atom_site_aniso_U_11
_atom_site_aniso_U_22
_atom_site_aniso_U_33
_atom_site_aniso_U_23
_atom_site_aniso_U_13
_atom_site_aniso_U_12
Bi1 0.02926(13) 0.02492(12) 0.02638(11) -0.00047(8) 0.01195(9) 0.00126(9)
Cl1 0.0547(10) 0.0298(8) 0.0375(8) -0.0028(6) 0.0295(7) 0.0004(7)
O1 0.036(3) 0.039(2) 0.049(3) -0.0063(19) 0.023(2) -0.001(2)
N1 0.031(3) 0.025(3) 0.031(3) 0.0056(19) 0.017(2) 0.000(2)
C1 0.027(3) 0.031(3) 0.031(3) 0.002(2) 0.007(3) 0.005(3)
Bi2 0.02746(12) 0.03049(12) 0.02119(10) -0.00076(8) 0.01233(8) 0.00211(9)
Cl2 0.0425(9) 0.0425(9) 0.0397(8) -0.0062(7) 0.0103(7) 0.0014(7)
O2 0.054(3) 0.067(3) 0.054(3) 0.010(2) 0.025(3) 0.030(3)
N2 0.033(3) 0.034(3) 0.031(3) -0.002(2) 0.017(2) -0.001(2)
C2 0.030(3) 0.038(4) 0.038(3) 0.006(3) 0.018(3) 0.006(3)
Bi3 0.02421(12) 0.02389(11) 0.02250(10) -0.00013(8) 0.01041(8) -0.00066(9)
Cl3 0.0399(9) 0.0319(8) 0.0318(8) -0.0040(6) 0.0112(7) -0.0010(7)
N3 0.023(3) 0.027(2) 0.026(2) -0.0028(19) 0.011(2) 0.000(2)
C3 0.044(4) 0.036(4) 0.038(3) 0.011(3) 0.020(3) 0.009(3)
Cl4 0.0288(8) 0.0485(9) 0.0336(8) 0.0064(6) 0.0185(6) 0.0060(7)
N4 0.022(2) 0.040(3) 0.018(2) 0.0015(19) 0.0083(19) -0.002(2)
C4 0.055(5) 0.063(5) 0.046(4) 0.014(3) 0.031(4) 0.021(4)
Cl5 0.0377(9) 0.0537(10) 0.0315(8) -0.0006(6) 0.0209(7) -0.0091(7)
N5 0.022(2) 0.026(3) 0.021(2) 0.0011(18) 0.0085(19) -0.003(2)
C5 0.043(4) 0.064(5) 0.081(6) 0.026(4) 0.041(4) 0.007(4)
Cl6 0.0467(9) 0.0276(8) 0.0309(7) 0.0027(6) 0.0100(7) 0.0033(7)
N6 0.027(3) 0.025(3) 0.032(3) -0.005(2) 0.012(2) -0.003(2)
C6 0.037(4) 0.048(4) 0.092(6) 0.015(4) 0.041(4) 0.000(3)
C7 0.029(4) 0.042(4) 0.061(4) 0.010(3) 0.023(3) 0.006(3)
C8 0.062(5) 0.060(5) 0.028(3) -0.002(3) 0.025(3) -0.004(4)
C9 0.113(7) 0.052(5) 0.062(5) -0.016(4) 0.060(5) -0.018(5)
C10 0.059(5) 0.084(6) 0.037(4) -0.002(4) 0.006(4) -0.019(4)
C11 0.039(4) 0.037(4) 0.074(5) 0.000(3) 0.025(4) -0.001(3)
C12 0.036(5) 0.089(7) 0.093(7) -0.028(5) 0.015(4) -0.012(4)
C13 0.080(6) 0.029(4) 0.125(8) -0.003(4) 0.059(6) -0.006(4)
C14 0.029(3) 0.023(3) 0.042(3) 0.002(2) 0.018(3) 0.005(2)
C15 0.031(3) 0.029(3) 0.039(3) 0.006(2) 0.017(3) 0.000(3)
C16 0.030(4) 0.037(4) 0.048(4) 0.006(3) 0.015(3) 0.005(3)
C17 0.036(4) 0.038(4) 0.061(5) 0.007(3) 0.025(3) 0.015(3)
C18 0.048(4) 0.037(4) 0.044(4) -0.004(3) 0.028(3) 0.010(3)
C19 0.043(4) 0.025(3) 0.037(3) 0.001(2) 0.018(3) 0.001(3)
C20 0.037(4) 0.033(3) 0.043(4) -0.008(3) 0.011(3) 0.005(3)
C21 0.071(6) 0.097(7) 0.040(4) -0.018(4) 0.014(4) 0.010(5)
C22 0.049(5) 0.049(5) 0.076(6) 0.004(4) -0.004(4) -0.005(4)
C23 0.030(3) 0.036(4) 0.040(4) -0.001(3) 0.008(3) 0.004(3)
C24 0.044(4) 0.044(4) 0.092(6) -0.017(4) 0.023(4) -0.003(3)
C25 0.072(5) 0.046(4) 0.035(4) -0.002(3) 0.004(4) 0.015(4)
C26 0.026(3) 0.037(3) 0.023(3) -0.006(2) 0.011(2) -0.007(3)
C27 0.026(3) 0.066(4) 0.020(3) -0.002(3) 0.015(2) -0.008(3)
C28 0.030(4) 0.076(5) 0.026(3) 0.008(3) 0.018(3) 0.013(3)
C29 0.031(4) 0.113(7) 0.029(4) 0.008(4) 0.014(3) 0.020(4)
C30 0.027(4) 0.170(9) 0.025(4) 0.003(5) 0.012(3) -0.002(5)
C31 0.045(5) 0.107(7) 0.028(4) -0.015(4) 0.018(3) -0.034(5)
C32 0.041(4) 0.064(5) 0.023(3) -0.001(3) 0.016(3) -0.017(3)
C33 0.069(5) 0.056(5) 0.033(4) -0.006(3) 0.020(3) -0.036(4)
C34 0.097(6) 0.038(4) 0.051(4) -0.008(3) 0.045(4) -0.012(4)
C35 0.133(8) 0.084(6) 0.049(5) -0.014(4) 0.037(5) -0.076(6)
C36 0.040(4) 0.055(4) 0.040(4) 0.003(3) 0.017(3) 0.020(3)
C37 0.060(5) 0.064(5) 0.060(5) 0.008(4) 0.028(4) 0.012(4)
C38 0.074(6) 0.088(6) 0.052(5) -0.002(4) 0.026(4) 0.038(5)
C39 0.028(3) 0.039(3) 0.021(3) -0.008(2) 0.014(2) -0.002(3)
C40 0.030(3) 0.040(3) 0.024(3) -0.004(2) 0.010(2) 0.008(3)
C41 0.031(4) 0.047(4) 0.038(4) -0.002(3) 0.011(3) 0.014(3)
C42 0.031(4) 0.070(5) 0.058(4) -0.006(4) 0.028(3) -0.004(4)
C43 0.037(4) 0.053(4) 0.035(3) -0.008(3) 0.020(3) -0.006(3)
C44 0.027(3) 0.044(4) 0.027(3) -0.004(3) 0.013(3) -0.006(3)
C45 0.045(4) 0.040(4) 0.039(4) 0.006(3) 0.023(3) 0.012(3)
C46 0.057(5) 0.041(4) 0.052(4) -0.002(3) 0.025(4) 0.000(3)
C47 0.066(5) 0.056(4) 0.042(4) 0.010(3) 0.023(4) 0.020(4)
C48 0.030(3) 0.031(3) 0.036(3) -0.001(3) 0.014(3) -0.007(3)
C49 0.048(4) 0.047(4) 0.046(4) -0.012(3) 0.021(3) -0.009(3)
C50 0.042(4) 0.052(4) 0.040(4) 0.000(3) 0.017(3) -0.003(3)
C51 0.029(3) 0.035(3) 0.024(3) -0.002(2) 0.013(2) -0.006(3)
C52 0.018(3) 0.027(3) 0.025(3) -0.003(2) 0.003(2) -0.006(2)
C53 0.026(3) 0.032(3) 0.028(3) -0.007(2) 0.005(2) -0.005(3)
C54 0.025(3) 0.037(4) 0.041(4) -0.009(3) 0.007(3) 0.004(3)
C55 0.030(4) 0.038(4) 0.044(4) 0.005(3) 0.000(3) 0.009(3)
C56 0.031(4) 0.045(4) 0.034(3) 0.015(3) 0.007(3) 0.000(3)
C57 0.028(3) 0.035(3) 0.032(3) 0.007(3) 0.011(3) -0.005(3)
C58 0.032(4) 0.067(5) 0.028(3) 0.023(3) 0.017(3) 0.007(3)
C59 0.058(6) 0.301(17) 0.086(8) -0.089(9) 0.042(6) -0.012(8)
C60 0.138(11) 0.100(8) 0.303(19) 0.087(10) 0.170(12) 0.013(7)
C61 0.027(3) 0.051(4) 0.027(3) -0.003(3) 0.010(3) 0.011(3)
C62 0.060(5) 0.077(5) 0.036(4) -0.019(4) 0.011(3) 0.011(4)
C63 0.050(5) 0.078(5) 0.040(4) 0.010(4) 0.018(3) -0.013(4)
C64 0.023(3) 0.025(3) 0.046(4) -0.011(3) 0.011(3) -0.007(2)
C65 0.029(3) 0.027(3) 0.037(3) -0.003(3) 0.003(3) -0.006(3)
C66 0.039(4) 0.028(3) 0.047(4) 0.004(3) 0.003(3) -0.008(3)
C67 0.042(4) 0.020(3) 0.074(5) -0.004(3) 0.019(4) 0.005(3)
C68 0.058(5) 0.038(4) 0.077(5) -0.015(4) 0.041(4) -0.004(3)
C69 0.049(4) 0.034(4) 0.052(4) -0.006(3) 0.028(3) -0.006(3)
C70 0.132(8) 0.041(4) 0.074(6) -0.017(4) 0.078(6) -0.019(5)
C71 0.158(10) 0.074(6) 0.136(9) -0.041(6) 0.119(8) -0.039(6)
C72 0.158(10) 0.105(7) 0.043(5) -0.005(5) 0.044(6) -0.021(7)
C73 0.061(5) 0.027(3) 0.034(3) 0.000(3) 0.016(3) -0.011(3)
C74 0.069(5) 0.054(5) 0.059(5) -0.010(3) 0.042(4) -0.011(4)
C75 0.110(7) 0.035(4) 0.044(4) 0.001(3) 0.022(4) -0.010(4)
C76 0.036(4) 0.045(4) 0.061(4) -0.007(3) 0.022(3) -0.004(3)
C77 0.033(4) 0.067(5) 0.053(4) 0.004(4) 0.018(3) 0.010(3)
C78 0.058(5) 0.057(5) 0.080(6) -0.016(4) 0.036(4) -0.002(4)
C79 0.056(5) 0.044(4) 0.059(4) -0.014(3) 0.036(4) -0.013(3)
C80 0.066(5) 0.066(5) 0.048(5) 0.004(4) 0.010(4) 0.026(4)
C81 0.102(8) 0.067(6) 0.099(8) 0.015(5) 0.026(6) 0.033(5)
C82 0.218(14) 0.072(7) 0.202(13) 0.064(7) 0.178(12) 0.070(8)
C83 0.120(8) 0.073(6) 0.134(9) 0.030(6) 0.095(7) 0.052(6)
C84 0.057(6) 0.103(8) 0.096(8) 0.023(6) 0.027(6) -0.004(6)
C85 0.090(8) 0.100(9) 0.126(10) -0.006(8) 0.045(7) 0.017(7)
C86 0.112(9) 0.083(8) 0.126(10) -0.007(7) 0.042(8) -0.007(7)
C87 0.134(12) 0.112(11) 0.142(13) -0.037(9) 0.065(10) -0.029(9)
C88 0.196(16) 0.103(10) 0.160(14) -0.026(10) 0.124(13) -0.018(10)
C89 0.080(7) 0.116(9) 0.092(8) 0.029(7) 0.051(6) 0.013(7)
C90 0.133(11) 0.208(14) 0.152(12) 0.106(11) 0.091(10) 0.062(10)

loop_
_atom_type_symbol
_atom_type_description
_atom_type_scat_dispersion_real
_atom_type_scat_dispersion_imag
_atom_type_scat_source
C C 0.0033 0.0016 'International Tables Vol C Tables 4.2.6.8 and 6.1.1.4'
H H 0.0000 0.0000 'International Tables Vol C Tables 4.2.6.8 and 6.1.1.4'
N N 0.0061 0.0033 'International Tables Vol C Tables 4.2.6.8 and 6.1.1.4'
O O 0.0106 0.0060 'International Tables Vol C Tables 4.2.6.8 and 6.1.1.4'
Cl Cl 0.1484 0.1585 'International Tables Vol C Tables 4.2.6.8 and 6.1.1.4'
Bi Bi -4.1077 10.2566 'International Tables Vol C Tables 4.2.6.8 and 6.1.1.4'

loop_
_geom_angle_atom_site_label_1
_geom_angle_atom_site_label_2
_geom_angle_atom_site_label_3
_geom_angle
_geom_angle_site_symmetry_1
_geom_angle_site_symmetry_3
_geom_angle_publ_flag
N2 Bi1 N1 56.89(16) . . ?
N2 Bi1 Cl2 94.69(12) . . ?
N1 Bi1 Cl2 89.92(12) . . ?
N2 Bi1 O1 136.26(15) . . ?
N1 Bi1 O1 79.38(14) . . ?
Cl2 Bi1 O1 84.21(10) . . ?
N2 Bi1 Cl1 77.21(12) . . ?
N1 Bi1 Cl1 133.72(11) . . ?
Cl2 Bi1 Cl1 88.10(5) . . ?
O1 Bi1 Cl1 146.09(10) . . ?
N2 Bi1 Cl6 93.13(12) . . ?
N1 Bi1 Cl6 102.48(11) . . ?
Cl2 Bi1 Cl6 167.54(5) . . ?
O1 Bi1 Cl6 96.78(9) . . ?
Cl1 Bi1 Cl6 84.18(4) . . ?
Bi2 Cl1 Bi1 94.13(4) . . ?
C79 O1 C76 108.2(4) . . ?
C79 O1 Bi1 120.0(3) . . ?
C76 O1 Bi1 131.0(3) . . ?
C1 N1 C2 123.4(5) . . ?
C1 N1 Bi1 92.7(3) . . ?
C2 N1 Bi1 142.7(4) . . ?
N1 C1 N2 116.6(5) . . ?
N4 Bi2 N3 56.63(15) . . ?
N4 Bi2 Cl4 86.21(12) . . ?
N3 Bi2 Cl4 142.70(11) . . ?
N4 Bi2 Cl3 94.05(12) . . ?
N3 Bi2 Cl3 90.15(10) . . ?
Cl4 Bi2 Cl3 89.38(5) . . ?
N4 Bi2 Cl1 90.57(12) . . ?
N3 Bi2 Cl1 93.90(10) . . ?
Cl4 Bi2 Cl1 89.13(5) . . ?
Cl3 Bi2 Cl1 175.04(4) . . ?
N4 Bi2 Cl6 160.88(11) . . ?
N3 Bi2 Cl6 140.83(11) . . ?
Cl4 Bi2 Cl6 76.38(5) . . ?
Cl3 Bi2 Cl6 93.60(4) . . ?
Cl1 Bi2 Cl6 81.45(4) . . ?
C80 O2 C83 108.4(6) . . ?
C80 O2 Bi3 121.3(4) . . ?
C83 O2 Bi3 129.3(5) . . ?
C1 N2 C14 123.5(5) . . ?
C1 N2 Bi1 93.8(3) . . ?
C14 N2 Bi1 141.6(4) . . ?
C7 C2 C3 121.5(6) . . ?
C7 C2 N1 120.4(5) . . ?
C3 C2 N1 118.0(5) . . ?
N5 Bi3 N6 57.05(15) . . ?
N5 Bi3 Cl5 93.17(11) . . ?
N6 Bi3 Cl5 90.12(11) . . ?
N5 Bi3 O2 137.96(15) . . ?
N6 Bi3 O2 81.28(16) . . ?
Cl5 Bi3 O2 80.58(12) . . ?
N5 Bi3 Cl6 85.36(11) . . ?
N6 Bi3 Cl6 142.37(11) . . ?
Cl5 Bi3 Cl6 90.40(5) . . ?
O2 Bi3 Cl6 135.77(12) . . ?
N5 Bi3 Cl3 92.87(11) . . ?
N6 Bi3 Cl3 91.10(11) . . ?
Cl5 Bi3 Cl3 173.47(4) . . ?
O2 Bi3 Cl3 93.27(11) . . ?
Cl6 Bi3 Cl3 92.55(4) . . ?
Bi2 Cl3 Bi3 84.68(4) . . ?
C26 N3 C39 124.7(5) . . ?
C26 N3 Bi2 89.7(3) . . ?
C39 N3 Bi2 142.7(3) . . ?
C4 C3 C2 117.8(6) . . ?
C4 C3 C8 122.1(6) . . ?
C2 C3 C8 120.0(5) . . ?
C26 N4 C27 124.5(4) . . ?
C26 N4 Bi2 97.6(3) . . ?
C27 N4 Bi2 136.5(3) . . ?
C5 C4 C3 120.3(7) . . ?
C51 N5 C52 123.1(4) . . ?
C51 N5 Bi3 95.3(3) . . ?
C52 N5 Bi3 141.6(3) . . ?
C6 C5 C4 121.1(7) . . ?
Bi3 Cl6 Bi1 119.67(5) . . ?
Bi3 Cl6 Bi2 81.66(3) . . ?
Bi1 Cl6 Bi2 76.35(4) . . ?
C51 N6 C64 125.2(5) . . ?
C51 N6 Bi3 91.1(3) . . ?
C64 N6 Bi3 143.7(4) . . ?
C5 C6 C7 120.7(7) . . ?
C6 C7 C2 118.4(6) . . ?
C6 C7 C11 118.5(6) . . ?
C2 C7 C11 123.1(6) . . ?
C3 C8 C9 113.9(6) . . ?
C3 C8 C10 109.5(5) . . ?
C9 C8 C10 110.8(6) . . ?
C7 C11 C12 112.8(6) . . ?
C7 C11 C13 111.1(6) . . ?
C12 C11 C13 110.5(6) . . ?
C15 C14 C19 121.9(5) . . ?
C15 C14 N2 119.9(5) . . ?
C19 C14 N2 118.2(5) . . ?
C16 C15 C14 118.0(5) . . ?
C16 C15 C23 118.8(5) . . ?
C14 C15 C23 123.2(5) . . ?
C17 C16 C15 121.0(6) . . ?
C18 C17 C16 119.6(6) . . ?
C17 C18 C19 121.8(6) . . ?
C18 C19 C14 117.5(6) . . ?
C18 C19 C20 120.9(5) . . ?
C14 C19 C20 121.5(5) . . ?
C19 C20 C21 113.9(6) . . ?
C19 C20 C22 109.2(5) . . ?
C21 C20 C22 110.9(6) . . ?
C15 C23 C25 110.7(5) . . ?
C15 C23 C24 111.5(5) . . ?
C25 C23 C24 110.7(5) . . ?
N3 C26 N4 116.1(5) . . ?
C32 C27 C28 121.9(6) . . ?
C32 C27 N4 120.1(6) . . ?
C28 C27 N4 118.0(5) . . ?
C29 C28 C27 117.8(7) . . ?
C29 C28 C36 121.1(6) . . ?
C27 C28 C36 121.0(5) . . ?
C30 C29 C28 121.1(7) . . ?
C31 C30 C29 120.8(7) . . ?
C30 C31 C32 121.2(7) . . ?
C27 C32 C31 117.2(7) . . ?
C27 C32 C33 123.0(6) . . ?
C31 C32 C33 119.7(6) . . ?
C34 C33 C32 112.7(5) . . ?
C34 C33 C35 109.5(6) . . ?
C32 C33 C35 112.3(7) . . ?
C28 C36 C37 109.4(5) . . ?
C28 C36 C38 114.3(6) . . ?
C37 C36 C38 109.8(6) . . ?
C40 C39 C44 121.0(5) . . ?
C40 C39 N3 117.4(5) . . ?
C44 C39 N3 121.3(5) . . ?
C41 C40 C39 118.5(6) . . ?
C41 C40 C45 122.1(5) . . ?
C39 C40 C45 119.4(5) . . ?
C42 C41 C40 120.5(6) . . ?
C41 C42 C43 120.3(6) . . ?
C44 C43 C42 121.4(6) . . ?
C43 C44 C39 118.2(6) . . ?
C43 C44 C48 119.2(5) . . ?
C39 C44 C48 122.5(5) . . ?
C40 C45 C46 112.0(5) . . ?
C40 C45 C47 113.6(5) . . ?
C46 C45 C47 109.6(5) . . ?
C49 C48 C44 113.4(5) . . ?
C49 C48 C50 109.8(5) . . ?
C44 C48 C50 110.9(5) . . ?
N6 C51 N5 116.5(5) . . ?
C53 C52 C57 122.5(5) . . ?
C53 C52 N5 118.8(5) . . ?
C57 C52 N5 118.7(5) . . ?
C52 C53 C54 117.1(5) . . ?
C52 C53 C61 123.1(5) . . ?
C54 C53 C61 119.9(5) . . ?
C55 C54 C53 121.0(6) . . ?
C54 C55 C56 120.5(6) . . ?
C55 C56 C57 122.1(6) . . ?
C56 C57 C52 116.9(5) . . ?
C56 C57 C58 121.6(5) . . ?
C52 C57 C58 121.4(5) . . ?
C60 C58 C59 108.1(8) . . ?
C60 C58 C57 111.4(6) . . ?
C59 C58 C57 112.4(6) . . ?
C53 C61 C62 111.9(5) . . ?
C53 C61 C63 111.9(5) . . ?
C62 C61 C63 111.9(6) . . ?
C69 C64 C65 121.9(5) . . ?
C69 C64 N6 119.8(5) . . ?
C65 C64 N6 118.2(5) . . ?
C66 C65 C64 117.2(6) . . ?
C66 C65 C73 123.0(6) . . ?
C64 C65 C73 119.7(5) . . ?
C65 C66 C67 121.5(6) . . ?
C68 C67 C66 120.6(6) . . ?
C67 C68 C69 120.6(6) . . ?
C68 C69 C64 118.2(6) . . ?
C68 C69 C70 119.4(6) . . ?
C64 C69 C70 122.3(6) . . ?
C71 C70 C69 111.2(8) . . ?
C71 C70 C72 112.7(7) . . ?
C69 C70 C72 110.5(7) . . ?
C65 C73 C74 110.7(5) . . ?
C65 C73 C75 113.5(6) . . ?
C74 C73 C75 110.8(6) . . ?
O1 C76 C77 105.4(5) . . ?
C76 C77 C78 103.2(6) . . ?
C79 C78 C77 102.5(6) . . ?
O1 C79 C78 107.1(5) . . ?
O2 C80 C81 103.9(6) . . ?
C82 C81 C80 101.4(7) . . ?
C83 C82 C81 109.0(7) . . ?
C82 C83 O2 106.6(7) . . ?
C85 C84 C89 123.9(11) . . ?
C84 C85 C86 119.1(12) . . ?
C85 C86 C87 117.4(12) . . ?
C88 C87 C86 123.0(13) . . ?
C89 C88 C87 116.5(14) . . ?
C84 C89 C88 119.9(11) . . ?
C84 C89 C90 121.0(12) . . ?
C88 C89 C90 119.0(13) . . ?
C92 C93 C94 131.9(11) . . ?
C93 C92 C91 111.2(11) . . ?
C95 C94 C93 115.2(13) . . ?
C95 C96 C91 120.9(12) . . ?
C92 C91 C97 119.5(14) . . ?
C92 C91 C96 121.4(13) . . ?
C97 C91 C96 117.8(14) . . ?
C94 C95 C96 119.3(12) . . ?

loop_
_geom_bond_atom_site_label_1
_geom_bond_atom_site_label_2
_geom_bond_distance
_geom_bond_site_symmetry_2
_geom_bond_publ_flag
Bi1 N2 2.333(5) . ?
Bi1 N1 2.359(4) . ?
Bi1 Cl2 2.4892(17) . ?
Bi1 O1 2.624(4) . ?
Bi1 Cl1 2.7953(16) . ?
Bi1 Cl6 3.1874(17) . ?
Cl1 Bi2 2.7460(15) . ?
O1 C79 1.440(7) . ?
O1 C76 1.471(7) . ?
N1 C1 1.313(7) . ?
N1 C2 1.417(7) . ?
C1 N2 1.314(7) . ?
Bi2 N4 2.256(4) . ?
Bi2 N3 2.443(4) . ?
Bi2 Cl4 2.5876(15) . ?
Bi2 Cl3 2.6220(15) . ?
Bi2 Cl6 3.3731(16) . ?
O2 C80 1.419(8) . ?
O2 C83 1.438(9) . ?
O2 Bi3 2.574(4) . ?
N2 C14 1.434(7) . ?
C2 C7 1.403(8) . ?
C2 C3 1.412(8) . ?
Bi3 N5 2.291(4) . ?
Bi3 N6 2.392(4) . ?
Bi3 Cl5 2.4746(15) . ?
Bi3 Cl6 2.7504(15) . ?
Bi3 Cl3 3.3146(16) . ?
N3 C26 1.306(6) . ?
N3 C39 1.409(7) . ?
C3 C4 1.405(8) . ?
C3 C8 1.510(9) . ?
N4 C26 1.328(7) . ?
N4 C27 1.432(7) . ?
C4 C5 1.392(10) . ?
N5 C51 1.323(6) . ?
N5 C52 1.437(6) . ?
C5 C6 1.371(10) . ?
N6 C51 1.309(7) . ?
N6 C64 1.429(7) . ?
C6 C7 1.398(9) . ?
C7 C11 1.510(9) . ?
C8 C9 1.532(9) . ?
C8 C10 1.536(9) . ?
C11 C12 1.528(9) . ?
C11 C13 1.541(9) . ?
C14 C15 1.404(8) . ?
C14 C19 1.406(8) . ?
C15 C16 1.397(8) . ?
C15 C23 1.521(8) . ?
C16 C17 1.392(9) . ?
C17 C18 1.378(9) . ?
C18 C19 1.396(8) . ?
C19 C20 1.522(8) . ?
C20 C21 1.531(9) . ?
C20 C22 1.532(9) . ?
C23 C25 1.538(8) . ?
C23 C24 1.546(9) . ?
C27 C32 1.393(8) . ?
C27 C28 1.419(8) . ?
C28 C29 1.385(8) . ?
C28 C36 1.500(9) . ?
C29 C30 1.378(11) . ?
C30 C31 1.364(11) . ?
C31 C32 1.414(9) . ?
C32 C33 1.504(10) . ?
C33 C34 1.497(9) . ?
C33 C35 1.558(9) . ?
C36 C37 1.535(9) . ?
C36 C38 1.542(8) . ?
C39 C40 1.407(8) . ?
C39 C44 1.408(8) . ?
C40 C41 1.393(8) . ?
C40 C45 1.529(8) . ?
C41 C42 1.379(9) . ?
C42 C43 1.384(9) . ?
C43 C44 1.378(8) . ?
C44 C48 1.528(8) . ?
C45 C46 1.531(8) . ?
C45 C47 1.541(8) . ?
C48 C49 1.521(8) . ?
C48 C50 1.530(8) . ?
C52 C53 1.401(8) . ?
C52 C57 1.409(7) . ?
C53 C54 1.411(8) . ?
C53 C61 1.509(8) . ?
C54 C55 1.363(8) . ?
C55 C56 1.373(9) . ?
C56 C57 1.384(8) . ?
C57 C58 1.508(8) . ?
C58 C60 1.488(10) . ?
C58 C59 1.504(10) . ?
C61 C62 1.528(8) . ?
C61 C63 1.529(9) . ?
C64 C69 1.409(8) . ?
C64 C65 1.415(8) . ?
C65 C66 1.383(8) . ?
C65 C73 1.496(8) . ?
C66 C67 1.393(9) . ?
C67 C68 1.376(9) . ?
C68 C69 1.393(8) . ?
C69 C70 1.525(9) . ?
C70 C71 1.521(11) . ?
C70 C72 1.543(12) . ?
C73 C74 1.526(9) . ?
C73 C75 1.551(9) . ?
C76 C77 1.475(9) . ?
C77 C78 1.518(9) . ?
C78 C79 1.510(9) . ?
C80 C81 1.529(10) . ?
C81 C82 1.484(13) . ?
C82 C83 1.428(11) . ?
C84 C85 1.343(12) . ?
C84 C89 1.369(13) . ?
C85 C86 1.391(13) . ?
C86 C87 1.411(15) . ?
C87 C88 1.395(17) . ?
C88 C89 1.391(14) . ?
C89 C90 1.442(13) . ?
C93 C92 1.310(11) . ?
C93 C94 1.389(12) . ?
C92 C91 1.390(13) . ?
C94 C95 1.328(14) . ?
C96 C95 1.384(13) . ?
C96 C91 1.402(13) . ?
C91 C97 1.391(15) . ?
